data_7720739
loop_
_publ_author_name
'Jordan, Emma J.'
'Greene, Bethan L.'
'English, Laura E.'
'Tait, Ellen M.'
'Davies, Paul W.'
'Jupp, Andrew R.'

_publ_section_title
;
 Gold(I) dimers with hemilabile azophosphine ligands in catalysis.
;
_journal_issue 15
_journal_name_full 'Dalton transactions (Cambridge, England : 2003)'
_journal_page_first 6008
_journal_page_last 6014
_journal_paper_doi 10.1039/d6dt00553e
_journal_volume 55
_journal_year 2026
_chemical_formula_moiety 'C15 H25 Au Cl N2 O P'
_chemical_formula_sum 'C15 H25 Au Cl N2 O P'
_chemical_formula_weight 512.76
_space_group_crystal_system monoclinic
_space_group_IT_number 14
_space_group_name_Hall '-P 2ybc'
_space_group_name_H-M_alt 'P 1 21/c 1'
_atom_sites_solution_hydrogens geom
_atom_sites_solution_primary dual
_audit_creation_date 2023-02-27
_audit_creation_method
;
Olex2 1.5
(compiled 2022.04.07 svn.rca3783a0 for OlexSys, GUI svn.r6498)
;
_audit_update_record
;
2025-06-17 deposited with the CCDC.	2026-03-25 downloaded from the CCDC.
;
_cell_angle_alpha 90
_cell_angle_beta 114.331(3)
_cell_angle_gamma 90
_cell_formula_units_Z 4
_cell_length_a 12.2138(3)
_cell_length_b 11.6076(3)
_cell_length_c 14.2495(4)
_cell_measurement_reflns_used 16238
_cell_measurement_temperature 99.95(15)
_cell_measurement_theta_max 72.6280
_cell_measurement_theta_min 3.9470
_cell_volume 1840.76(9)
_computing_cell_refinement 'CrysAlisPro 1.171.42.73a (Rigaku OD, 2022)'
_computing_data_collection 'CrysAlisPro 1.171.42.73a (Rigaku OD, 2022)'
_computing_data_reduction 'CrysAlisPro 1.171.42.73a (Rigaku OD, 2022)'
_computing_molecular_graphics 'Olex2 1.5 (Dolomanov et al., 2009)'
_computing_publication_material 'Olex2 1.5 (Dolomanov et al., 2009)'
_computing_structure_refinement 'SHELXL 2018/3 (Sheldrick, 2015)'
_computing_structure_solution 'SHELXT 2014/5 (Sheldrick, 2014)'
_diffrn_ambient_environment N~2~
_diffrn_ambient_temperature 99.95(15)
_diffrn_detector 'CCD plate'
_diffrn_detector_area_resol_mean 10.3537
_diffrn_detector_type Atlas
_diffrn_measured_fraction_theta_full 1.000
_diffrn_measured_fraction_theta_max 0.992
_diffrn_measurement_details
;
List of Runs (angles in degrees, time in seconds):

  # Type    Start    End  Width  t~exp~   \w     \q     \k     \f   Frames
#--------------------------------------------------------------------------
  1  \w   -121.00   0.00   1.00    1.00    --  -41.27 -19.00 120.00  121
  2  \w    -87.00  -6.00   1.00    1.00    --  -41.27 125.00 -90.00   81
  3  \w     17.00 116.00   1.00    1.00    --   41.27  38.00 -60.00   99
  4  \w     13.00 114.00   1.00    1.00    --   41.27  57.00-150.00  101
  5  \w     17.00 116.00   1.00    1.00    --   41.27  38.00 -90.00   99
  6  \w    -21.00  74.00   1.00    1.00    --   41.27 -77.00  90.00   95
  7  \w     27.00  95.00   1.00    1.00    --   41.27-125.00 120.00   68
  8  \w      8.00  42.00   1.00    1.00    --   41.27  80.00-124.09   34
  9  \w     72.00 176.00   1.00    2.00    --  102.80  69.00 131.67  104
 10  \w    104.00 176.00   1.00    2.00    --  102.80 111.00-150.00   72
 11  \w    104.00 176.00   1.00    2.00    --  102.80 111.00 -60.00   72
 12  \w    103.00 178.00   1.00    2.00    --  102.80  77.00   0.00   75
 13  \w     74.00 175.00   1.00    2.00    --  102.80  61.00-180.00  101
 14  \w     73.00 175.00   1.00    2.00    --  102.80  63.00-161.02  102
 15  \w     75.00 176.00   1.00    2.00    --  102.80  57.00 167.57  101
 16  \w     73.00 175.00   1.00    2.00    --  102.80  64.00-112.40  102
 17  \w     29.00 108.00   1.00    2.00    --  102.80-111.00   0.00   79
 18  \w     72.00 176.00   1.00    2.00    --  102.80  70.00 164.27  104
 19  \w     74.00 175.00   1.00    2.00    --  102.80  61.00-150.00  101
 20  \w     31.00 132.00   1.00    2.00    --  102.80 -61.00-180.00  101
 21  \w     77.00 176.00   1.00    2.00    --  102.80  45.00-110.57   99
 22  \w     74.00 175.00   1.00    2.00    --  102.80  61.00-120.00  101
 23  \w     77.00 176.00   1.00    2.00    --  102.80  45.00 150.00   99
 24  \w     74.00 175.00   1.00    2.00    --  102.80  61.00 150.00  101
 25  \w     77.00 176.00   1.00    2.00    --  102.80  45.00-120.00   99
 26  \w     77.00 176.00   1.00    2.00    --  102.80  45.00-150.00   99
 27  \w    103.00 178.00   1.00    2.00    --  102.80  77.00 -90.00   75
 28  \w    104.00 176.00   1.00    2.00    --  102.80 111.00 120.00   72
 29  \w     72.00 176.00   1.00    2.00    --  102.80  68.00 176.96  104
 30  \w     72.00 177.00   1.00    2.00    --  102.80  71.00 121.91  105
 31  \w   -113.00 -48.00   1.00    1.00    --  -41.27 -57.00  30.00   65
 32  \w      6.00  32.00   1.00    1.00    --   41.27  85.00  33.88   26
;
_diffrn_measurement_device 'four-circle diffractometer'
_diffrn_measurement_device_type 'SuperNova, Dual, Cu at home/near, Atlas'
_diffrn_measurement_method '\w scans'
_diffrn_orient_matrix_type 'CrysAlisPro convention (1999,Acta A55,543-557)'
_diffrn_orient_matrix_UB_11 -0.1038746000
_diffrn_orient_matrix_UB_12 -0.0569392000
_diffrn_orient_matrix_UB_13 -0.0910558000
_diffrn_orient_matrix_UB_21 -0.0714304000
_diffrn_orient_matrix_UB_22 -0.0127148000
_diffrn_orient_matrix_UB_23 0.0668813000
_diffrn_orient_matrix_UB_31 -0.0570037000
_diffrn_orient_matrix_UB_32 0.1191867000
_diffrn_orient_matrix_UB_33 -0.0364062000
_diffrn_radiation_monochromator mirror
_diffrn_radiation_probe x-ray
_diffrn_radiation_type 'Cu K\a'
_diffrn_radiation_wavelength 1.54184
_diffrn_reflns_av_R_equivalents 0.0448
_diffrn_reflns_av_unetI/netI 0.0208
_diffrn_reflns_Laue_measured_fraction_full 1.000
_diffrn_reflns_Laue_measured_fraction_max 0.992
_diffrn_reflns_limit_h_max 13
_diffrn_reflns_limit_h_min -15
_diffrn_reflns_limit_k_max 14
_diffrn_reflns_limit_k_min -13
_diffrn_reflns_limit_l_max 17
_diffrn_reflns_limit_l_min -17
_diffrn_reflns_number 33476
_diffrn_reflns_point_group_measured_fraction_full 1.000
_diffrn_reflns_point_group_measured_fraction_max 0.992
_diffrn_reflns_theta_full 67.684
_diffrn_reflns_theta_max 72.754
_diffrn_reflns_theta_min 3.972
_diffrn_source 'micro-focus sealed X-ray tube'
_diffrn_source_type 'SuperNova (Cu) X-ray Source'
_exptl_absorpt_coefficient_mu 17.174
_exptl_absorpt_correction_T_max 0.458
_exptl_absorpt_correction_T_min 0.226
_exptl_absorpt_correction_type gaussian
_exptl_absorpt_process_details
;
CrysAlisPro 1.171.42.73a (Rigaku Oxford Diffraction, 2022)
Numerical absorption correction based on gaussian integration over
a multifaceted crystal model
Empirical absorption correction using spherical harmonics,
implemented in SCALE3 ABSPACK scaling algorithm.
;
_exptl_crystal_colour red
_exptl_crystal_colour_primary red
_exptl_crystal_density_diffrn 1.850
_exptl_crystal_description block
_exptl_crystal_F_000 992
_exptl_crystal_size_max 0.129
_exptl_crystal_size_mid 0.1
_exptl_crystal_size_min 0.075
_refine_diff_density_max 0.856
_refine_diff_density_min -1.160
_refine_diff_density_rms 0.111
_refine_ls_extinction_method none
_refine_ls_goodness_of_fit_ref 1.059
_refine_ls_hydrogen_treatment constr
_refine_ls_matrix_type full
_refine_ls_number_parameters 197
_refine_ls_number_reflns 3631
_refine_ls_number_restraints 0
_refine_ls_restrained_S_all 1.059
_refine_ls_R_factor_all 0.0293
_refine_ls_R_factor_gt 0.0227
_refine_ls_shift/su_max 0.001
_refine_ls_shift/su_mean 0.000
_refine_ls_structure_factor_coef Fsqd
_refine_ls_weighting_details 'w=1/[\s^2^(Fo^2^)+(0.0274P)^2^+3.5729P] where P=(Fo^2^+2Fc^2^)/3'
_refine_ls_weighting_scheme calc
_refine_ls_wR_factor_gt 0.0519
_refine_ls_wR_factor_ref 0.0559
_reflns_Friedel_coverage 0.000
_reflns_number_gt 3210
_reflns_number_total 3631
_reflns_threshold_expression 'I > 2\s(I)'
_cod_data_source_file d6dt00553e2.cif
_cod_data_source_block et16
_cod_depositor_comments 'Adding full bibliography for 7720738--7720739.cif.'
_cod_database_code 7720739
_shelx_shelxl_version_number 2018/3
_chemical_oxdiff_formula 'C30 H50 Au2 Cl2 N4 O2 P2'
_shelx_space_group_comment
;
The symmetry employed for this shelxl refinement is uniquely defined
by the following loop, which should always be used as a source of
symmetry information in preference to the above space-group names.
They are only intended as comments.
;
_shelx_estimated_absorpt_t_max 0.379
_shelx_estimated_absorpt_t_min 0.214
_olex2_refinement_description
;
1. Fixed Uiso
 At 1.2 times of:
  All C(H) groups
 At 1.5 times of:
  All C(H,H,H) groups
2.a Aromatic/amide H refined with riding coordinates:
 C10(H10), C11(H11), C13(H13), C14(H14)
2.b Idealised Me refined as rotating group:
 C2(H2A,H2B,H2C), C3(H3A,H3B,H3C), C4(H4A,H4B,H4C), C6(H6A,H6B,H6C), C7(H7A,
 H7B,H7C), C8(H8A,H8B,H8C), C15(H15A,H15B,H15C)
;
_olex2_submission_special_instructions 'No special instructions were received'
_oxdiff_exptl_absorpt_empirical_details
;
Empirical correction (ABSPACK) includes:
- Absorption correction using spherical harmonics
- Frame scaling
;
_oxdiff_exptl_absorpt_empirical_full_max 1.262
_oxdiff_exptl_absorpt_empirical_full_min 0.722

loop_
_space_group_symop_operation_xyz
'x, y, z'
'-x, y+1/2, -z+1/2'
'-x, -y, -z'
'x, -y-1/2, z-1/2'

loop_
_atom_site_label
_atom_site_type_symbol
_atom_site_fract_x
_atom_site_fract_y
_atom_site_fract_z
_atom_site_U_iso_or_equiv
_atom_site_adp_type
_atom_site_occupancy
_atom_site_site_symmetry_order
_atom_site_calc_flag
_atom_site_refinement_flags_posn
_atom_site_refinement_flags_adp
_atom_site_refinement_flags_occupancy
_atom_site_disorder_assembly
_atom_site_disorder_group
Au1 Au 0.73077(2) 0.18573(2) 0.40227(2) 0.01971(6) Uani 1 1 d . . . . .
C1 C 0.4965(3) 0.3766(3) 0.3115(3) 0.0209(7) Uani 1 1 d . . . . .
C2 C 0.4839(4) 0.3222(4) 0.4048(3) 0.0255(8) Uani 1 1 d . . . . .
H2A H 0.501899 0.239656 0.407418 0.038 Uiso 1 1 calc R U . . .
H2B H 0.401488 0.332849 0.398416 0.038 Uiso 1 1 calc R U . . .
H2C H 0.540102 0.359292 0.468083 0.038 Uiso 1 1 calc R U . . .
C3 C 0.4597(3) 0.5038(3) 0.3056(3) 0.0260(8) Uani 1 1 d . . . . .
H3A H 0.512072 0.543186 0.369101 0.039 Uiso 1 1 calc R U . . .
H3B H 0.376122 0.509003 0.297344 0.039 Uiso 1 1 calc R U . . .
H3C H 0.467366 0.540320 0.246596 0.039 Uiso 1 1 calc R U . . .
C4 C 0.4153(3) 0.3132(4) 0.2125(3) 0.0257(8) Uani 1 1 d . . . . .
H4A H 0.414494 0.355116 0.152497 0.039 Uiso 1 1 calc R U . . .
H4B H 0.333488 0.308793 0.208664 0.039 Uiso 1 1 calc R U . . .
H4C H 0.446289 0.235122 0.213141 0.039 Uiso 1 1 calc R U . . .
C5 C 0.6948(4) 0.3971(4) 0.2259(3) 0.0240(8) Uani 1 1 d . . . . .
C6 C 0.8325(4) 0.4068(4) 0.2718(4) 0.0313(9) Uani 1 1 d . . . . .
H6A H 0.858315 0.471030 0.320705 0.047 Uiso 1 1 calc R U . . .
H6B H 0.858827 0.420403 0.216424 0.047 Uiso 1 1 calc R U . . .
H6C H 0.868149 0.335000 0.307581 0.047 Uiso 1 1 calc R U . . .
C7 C 0.6571(4) 0.2977(4) 0.1476(3) 0.0299(9) Uani 1 1 d . . . . .
H7A H 0.688948 0.225010 0.183335 0.045 Uiso 1 1 calc R U . . .
H7B H 0.689015 0.311273 0.095750 0.045 Uiso 1 1 calc R U . . .
H7C H 0.569183 0.293613 0.113823 0.045 Uiso 1 1 calc R U . . .
C8 C 0.6386(4) 0.5099(4) 0.1730(3) 0.0298(9) Uani 1 1 d . . . . .
H8A H 0.551044 0.501465 0.139417 0.045 Uiso 1 1 calc R U . . .
H8B H 0.669173 0.529068 0.121170 0.045 Uiso 1 1 calc R U . . .
H8C H 0.659474 0.571692 0.224282 0.045 Uiso 1 1 calc R U . . .
C9 C 0.8083(3) 0.5401(3) 0.5820(3) 0.0211(7) Uani 1 1 d . . . . .
C10 C 0.8004(3) 0.6552(3) 0.5528(3) 0.0214(8) Uani 1 1 d . . . . .
H10 H 0.768092 0.675656 0.481985 0.026 Uiso 1 1 calc R U . . .
C11 C 0.8399(3) 0.7394(4) 0.6276(3) 0.0243(8) Uani 1 1 d . . . . .
H11 H 0.835142 0.818191 0.608187 0.029 Uiso 1 1 calc R U . . .
C12 C 0.8871(3) 0.7093(3) 0.7319(3) 0.0231(8) Uani 1 1 d . . . . .
C13 C 0.8968(3) 0.5941(4) 0.7622(3) 0.0230(8) Uani 1 1 d . . . . .
H13 H 0.929432 0.573435 0.832986 0.028 Uiso 1 1 calc R U . . .
C14 C 0.8572(3) 0.5104(4) 0.6858(3) 0.0233(8) Uani 1 1 d . . . . .
H14 H 0.863730 0.431401 0.704749 0.028 Uiso 1 1 calc R U . . .
C15 C 0.9723(4) 0.7730(4) 0.9066(3) 0.0330(9) Uani 1 1 d . . . . .
H15A H 1.046560 0.729064 0.923897 0.050 Uiso 1 1 calc R U . . .
H15B H 0.915443 0.727458 0.923690 0.050 Uiso 1 1 calc R U . . .
H15C H 0.990304 0.845058 0.945918 0.050 Uiso 1 1 calc R U . . .
Cl1 Cl 0.80873(9) 0.01161(8) 0.47628(7) 0.0283(2) Uani 1 1 d . . . . .
N1 N 0.7221(3) 0.4723(3) 0.4176(2) 0.0212(7) Uani 1 1 d . . . . .
N2 N 0.7653(3) 0.4458(3) 0.5118(2) 0.0228(7) Uani 1 1 d . . . . .
O1 O 0.9203(3) 0.7986(3) 0.7987(2) 0.0289(6) Uani 1 1 d . . . . .
P1 P 0.65789(8) 0.35800(8) 0.33557(7) 0.01862(18) Uani 1 1 d . . . . .

loop_
_atom_site_aniso_label
_atom_site_aniso_U_11
_atom_site_aniso_U_22
_atom_site_aniso_U_33
_atom_site_aniso_U_23
_atom_site_aniso_U_13
_atom_site_aniso_U_12
Au1 0.02264(9) 0.01653(9) 0.01957(9) -0.00041(6) 0.00831(6) 0.00131(6)
C1 0.0207(17) 0.018(2) 0.0253(19) 0.0031(15) 0.0113(15) 0.0021(14)
C2 0.0274(19) 0.025(2) 0.031(2) 0.0033(16) 0.0189(16) 0.0033(15)
C3 0.0265(19) 0.020(2) 0.034(2) 0.0004(17) 0.0145(17) 0.0044(16)
C4 0.0238(18) 0.023(2) 0.027(2) -0.0004(16) 0.0070(15) -0.0001(15)
C5 0.0306(19) 0.022(2) 0.025(2) -0.0013(15) 0.0168(16) -0.0020(16)
C6 0.028(2) 0.030(2) 0.044(3) -0.0006(19) 0.0220(19) -0.0033(17)
C7 0.041(2) 0.028(2) 0.027(2) -0.0034(17) 0.0194(18) -0.0051(17)
C8 0.037(2) 0.027(2) 0.030(2) 0.0053(17) 0.0186(18) 0.0013(17)
C9 0.0208(16) 0.022(2) 0.0210(18) -0.0029(15) 0.0093(14) 0.0013(14)
C10 0.0241(18) 0.021(2) 0.0208(18) 0.0016(14) 0.0110(15) 0.0000(14)
C11 0.0281(19) 0.022(2) 0.0244(19) 0.0020(15) 0.0122(16) 0.0009(15)
C12 0.0203(17) 0.023(2) 0.0252(19) -0.0053(15) 0.0081(15) 0.0001(14)
C13 0.0215(17) 0.028(2) 0.0212(18) 0.0009(15) 0.0101(14) -0.0009(15)
C14 0.0247(18) 0.021(2) 0.025(2) 0.0035(15) 0.0111(15) 0.0017(15)
C15 0.035(2) 0.036(3) 0.022(2) -0.0066(18) 0.0057(17) 0.0000(19)
Cl1 0.0373(5) 0.0188(5) 0.0271(5) 0.0035(3) 0.0115(4) 0.0057(4)
N1 0.0189(14) 0.0249(18) 0.0176(15) 0.0044(12) 0.0051(12) -0.0039(12)
N2 0.0226(15) 0.0211(17) 0.0261(17) -0.0047(13) 0.0115(13) -0.0007(12)
O1 0.0357(15) 0.0223(16) 0.0239(14) -0.0042(11) 0.0074(12) -0.0010(12)
P1 0.0215(4) 0.0162(5) 0.0192(4) -0.0004(3) 0.0094(3) 0.0007(3)

loop_
_atom_type_symbol
_atom_type_description
_atom_type_scat_dispersion_real
_atom_type_scat_dispersion_imag
_atom_type_scat_source
C C 0.0181 0.0091 'International Tables Vol C Tables 4.2.6.8 and 6.1.1.4'
H H 0.0000 0.0000 'International Tables Vol C Tables 4.2.6.8 and 6.1.1.4'
Au Au -4.4197 7.2980 'International Tables Vol C Tables 4.2.6.8 and 6.1.1.4'
Cl Cl 0.3639 0.7018 'International Tables Vol C Tables 4.2.6.8 and 6.1.1.4'
N N 0.0311 0.0180 'International Tables Vol C Tables 4.2.6.8 and 6.1.1.4'
O O 0.0492 0.0322 'International Tables Vol C Tables 4.2.6.8 and 6.1.1.4'
P P 0.2955 0.4335 'International Tables Vol C Tables 4.2.6.8 and 6.1.1.4'

loop_
_exptl_crystal_face_index_h
_exptl_crystal_face_index_k
_exptl_crystal_face_index_l
_exptl_crystal_face_perp_dist
-6 5 1 0.0447
8 -2 -3 0.0223
6 5 -4 0.0478
-6 -5 4 0.0478
-2 4 8 0.0518
2 -4 -8 0.0586
-3 7 0 0.0464
-2 5 -5 0.0535
1 -4 6 0.0410
2 -7 2 0.0312
3 -7 -3 0.0355
5 5 1 0.0421
-5 -5 -1 0.0518
-6 2 -2 0.0441
8 1 -4 0.0270

loop_
_geom_angle_atom_site_label_1
_geom_angle_atom_site_label_2
_geom_angle_atom_site_label_3
_geom_angle
_geom_angle_site_symmetry_1
_geom_angle_site_symmetry_3
_geom_angle_publ_flag
P1 Au1 Cl1 178.03(3) . . ?
C2 C1 C4 109.9(3) . . ?
C2 C1 P1 105.6(2) . . ?
C3 C1 C2 108.1(3) . . ?
C3 C1 C4 110.3(3) . . ?
C3 C1 P1 112.6(3) . . ?
C4 C1 P1 110.3(3) . . ?
C1 C2 H2A 109.5 . . ?
C1 C2 H2B 109.5 . . ?
C1 C2 H2C 109.5 . . ?
H2A C2 H2B 109.5 . . ?
H2A C2 H2C 109.5 . . ?
H2B C2 H2C 109.5 . . ?
C1 C3 H3A 109.5 . . ?
C1 C3 H3B 109.5 . . ?
C1 C3 H3C 109.5 . . ?
H3A C3 H3B 109.5 . . ?
H3A C3 H3C 109.5 . . ?
H3B C3 H3C 109.5 . . ?
C1 C4 H4A 109.5 . . ?
C1 C4 H4B 109.5 . . ?
C1 C4 H4C 109.5 . . ?
H4A C4 H4B 109.5 . . ?
H4A C4 H4C 109.5 . . ?
H4B C4 H4C 109.5 . . ?
C6 C5 C7 108.2(3) . . ?
C6 C5 P1 105.2(3) . . ?
C7 C5 P1 108.9(3) . . ?
C8 C5 C6 109.8(3) . . ?
C8 C5 C7 110.2(3) . . ?
C8 C5 P1 114.3(3) . . ?
C5 C6 H6A 109.5 . . ?
C5 C6 H6B 109.5 . . ?
C5 C6 H6C 109.5 . . ?
H6A C6 H6B 109.5 . . ?
H6A C6 H6C 109.5 . . ?
H6B C6 H6C 109.5 . . ?
C5 C7 H7A 109.5 . . ?
C5 C7 H7B 109.5 . . ?
C5 C7 H7C 109.5 . . ?
H7A C7 H7B 109.5 . . ?
H7A C7 H7C 109.5 . . ?
H7B C7 H7C 109.5 . . ?
C5 C8 H8A 109.5 . . ?
C5 C8 H8B 109.5 . . ?
C5 C8 H8C 109.5 . . ?
H8A C8 H8B 109.5 . . ?
H8A C8 H8C 109.5 . . ?
H8B C8 H8C 109.5 . . ?
C10 C9 N2 124.5(3) . . ?
C14 C9 C10 120.1(4) . . ?
C14 C9 N2 115.3(4) . . ?
C9 C10 H10 120.3 . . ?
C11 C10 C9 119.4(4) . . ?
C11 C10 H10 120.3 . . ?
C10 C11 H11 119.9 . . ?
C10 C11 C12 120.3(4) . . ?
C12 C11 H11 119.9 . . ?
C13 C12 C11 120.9(4) . . ?
O1 C12 C11 115.4(4) . . ?
O1 C12 C13 123.7(4) . . ?
C12 C13 H13 121.0 . . ?
C14 C13 C12 118.0(4) . . ?
C14 C13 H13 121.0 . . ?
C9 C14 H14 119.4 . . ?
C13 C14 C9 121.3(4) . . ?
C13 C14 H14 119.4 . . ?
H15A C15 H15B 109.5 . . ?
H15A C15 H15C 109.5 . . ?
H15B C15 H15C 109.5 . . ?
O1 C15 H15A 109.5 . . ?
O1 C15 H15B 109.5 . . ?
O1 C15 H15C 109.5 . . ?
N2 N1 P1 114.1(3) . . ?
N1 N2 C9 115.5(3) . . ?
C12 O1 C15 118.0(3) . . ?
C1 P1 Au1 112.74(13) . . ?
C5 P1 Au1 112.66(13) . . ?
C5 P1 C1 114.92(18) . . ?
N1 P1 Au1 114.12(11) . . ?
N1 P1 C1 100.73(17) . . ?
N1 P1 C5 100.51(17) . . ?

loop_
_geom_bond_atom_site_label_1
_geom_bond_atom_site_label_2
_geom_bond_distance
_geom_bond_site_symmetry_2
_geom_bond_publ_flag
Au1 Cl1 2.2970(9) . ?
Au1 P1 2.2354(10) . ?
C1 C2 1.537(5) . ?
C1 C3 1.536(5) . ?
C1 C4 1.537(5) . ?
C1 P1 1.868(4) . ?
C2 H2A 0.9800 . ?
C2 H2B 0.9800 . ?
C2 H2C 0.9800 . ?
C3 H3A 0.9800 . ?
C3 H3B 0.9800 . ?
C3 H3C 0.9800 . ?
C4 H4A 0.9800 . ?
C4 H4B 0.9800 . ?
C4 H4C 0.9800 . ?
C5 C6 1.537(5) . ?
C5 C7 1.537(6) . ?
C5 C8 1.526(6) . ?
C5 P1 1.853(4) . ?
C6 H6A 0.9800 . ?
C6 H6B 0.9800 . ?
C6 H6C 0.9800 . ?
C7 H7A 0.9800 . ?
C7 H7B 0.9800 . ?
C7 H7C 0.9800 . ?
C8 H8A 0.9800 . ?
C8 H8B 0.9800 . ?
C8 H8C 0.9800 . ?
C9 C10 1.391(6) . ?
C9 C14 1.391(5) . ?
C9 N2 1.428(5) . ?
C10 H10 0.9500 . ?
C10 C11 1.378(6) . ?
C11 H11 0.9500 . ?
C11 C12 1.400(6) . ?
C12 C13 1.395(6) . ?
C12 O1 1.351(5) . ?
C13 H13 0.9500 . ?
C13 C14 1.389(6) . ?
C14 H14 0.9500 . ?
C15 H15A 0.9800 . ?
C15 H15B 0.9800 . ?
C15 H15C 0.9800 . ?
C15 O1 1.431(5) . ?
N1 N2 1.261(4) . ?
N1 P1 1.728(3) . ?

loop_
_geom_torsion_atom_site_label_1
_geom_torsion_atom_site_label_2
_geom_torsion_atom_site_label_3
_geom_torsion_atom_site_label_4
_geom_torsion
_geom_torsion_site_symmetry_1
_geom_torsion_site_symmetry_2
_geom_torsion_site_symmetry_3
_geom_torsion_site_symmetry_4
_geom_torsion_publ_flag
C2 C1 P1 Au1 40.6(3) . . . . ?
C2 C1 P1 C5 171.5(3) . . . . ?
C2 C1 P1 N1 -81.5(3) . . . . ?
C3 C1 P1 Au1 158.3(2) . . . . ?
C3 C1 P1 C5 -70.8(3) . . . . ?
C3 C1 P1 N1 36.2(3) . . . . ?
C4 C1 P1 Au1 -78.1(3) . . . . ?
C4 C1 P1 C5 52.9(3) . . . . ?
C4 C1 P1 N1 159.9(3) . . . . ?
C6 C5 P1 Au1 -63.9(3) . . . . ?
C6 C5 P1 C1 165.1(3) . . . . ?
C6 C5 P1 N1 57.9(3) . . . . ?
C7 C5 P1 Au1 51.8(3) . . . . ?
C7 C5 P1 C1 -79.2(3) . . . . ?
C7 C5 P1 N1 173.7(3) . . . . ?
C8 C5 P1 Au1 175.6(3) . . . . ?
C8 C5 P1 C1 44.6(4) . . . . ?
C8 C5 P1 N1 -62.6(3) . . . . ?
C9 C10 C11 C12 -0.3(6) . . . . ?
C10 C9 C14 C13 1.3(6) . . . . ?
C10 C9 N2 N1 2.9(5) . . . . ?
C10 C11 C12 C13 1.0(6) . . . . ?
C10 C11 C12 O1 -178.3(3) . . . . ?
C11 C12 C13 C14 -0.6(5) . . . . ?
C11 C12 O1 C15 -178.3(4) . . . . ?
C12 C13 C14 C9 -0.6(5) . . . . ?
C13 C12 O1 C15 2.3(5) . . . . ?
C14 C9 C10 C11 -0.9(6) . . . . ?
C14 C9 N2 N1 -179.2(3) . . . . ?
N2 C9 C10 C11 176.9(3) . . . . ?
N2 C9 C14 C13 -176.7(3) . . . . ?
N2 N1 P1 Au1 -25.0(3) . . . . ?
N2 N1 P1 C1 96.1(3) . . . . ?
N2 N1 P1 C5 -145.8(3) . . . . ?
O1 C12 C13 C14 178.7(3) . . . . ?
P1 N1 N2 C9 -174.0(2) . . . . ?

loop_
_exptl_oxdiff_crystal_face_indexfrac_h
_exptl_oxdiff_crystal_face_indexfrac_k
_exptl_oxdiff_crystal_face_indexfrac_l
_exptl_oxdiff_crystal_face_x
_exptl_oxdiff_crystal_face_y
_exptl_oxdiff_crystal_face_z
-5.7320 4.9088 0.7750 0.2453 0.3989 0.8836
7.5329 -2.1912 -2.6112 -0.4199 -0.6849 -0.5955
6.0710 4.6256 -4.4942 -0.4848 -0.7930 0.3689
-6.0710 -4.6256 4.4942 0.4848 0.7930 -0.3689
-1.7207 4.2135 7.5702 -0.7505 0.5756 0.3247
1.7024 -4.1628 -7.6058 0.7527 -0.5774 -0.3163
-2.6142 6.9918 -0.2423 -0.1045 0.0816 0.9912
-1.7709 4.9884 -5.1802 0.3716 -0.2834 0.8841
1.4125 -4.0849 6.2418 -0.4825 0.3685 -0.7946
2.4458 -6.6252 1.8968 -0.0495 0.0364 -0.9981
2.6245 -6.8317 -3.4854 0.4337 -0.3337 -0.8370
5.2009 4.7964 0.9112 -0.8963 -0.3715 0.2420
-5.3679 -4.5351 -0.9830 0.9053 0.3754 -0.1988
-6.1445 2.0480 -1.8672 0.6917 0.2880 0.6623
7.8998 0.6424 -3.8432 -0.5072 -0.8295 -0.2338
